data_1570160
loop_
_publ_author_name
'Sar, Dinabandhu'
'Yin, Shuai'
'Grygus, Jacob'
'Renter&#xed;a-G&#xf3;mez, &#xc1;ngel'
'Garcia, Melanie'
'Gutierrez, Osvaldo'

_publ_section_title
;
 Expanding the chemical space of enol silyl ethers: catalytic
 dicarbofunctionalization enabled by iron catalysis.
;
_journal_issue 45
_journal_name_full 'Chemical science'
_journal_page_first 13007
_journal_page_last 13013
_journal_paper_doi 10.1039/d3sc04549h
_journal_volume 14
_journal_year 2023
_chemical_absolute_configuration unk
_chemical_formula_moiety 'C16 H12 F2 O3'
_chemical_formula_sum 'C16 H12 F2 O3'
_chemical_formula_weight 290.26
_chemical_name_systematic 3,3-Difluoro-5-(4-phenoxyphenyl)dihydrofuran-2(3H)-one
_space_group_crystal_system orthorhombic
_space_group_IT_number 33
_space_group_name_Hall 'P 2c -2n'
_space_group_name_H-M_alt 'P n a 21'
_atom_sites_solution_hydrogens geom
_atom_sites_solution_primary dual
_audit_creation_date 2022-10-07
_audit_creation_method
;
Olex2 1.5
(compiled 2022.04.07 svn.rca3783a0 for OlexSys, GUI svn.r6498)
;
_audit_update_record
;
2022-10-17 deposited with the CCDC.	2023-10-19 downloaded from the CCDC.
;
_cell_angle_alpha 90
_cell_angle_beta 90
_cell_angle_gamma 90
_cell_formula_units_Z 4
_cell_length_a 29.2415(18)
_cell_length_b 7.5874(5)
_cell_length_c 6.0208(4)
_cell_measurement_reflns_used 6291
_cell_measurement_temperature 110.00
_cell_measurement_theta_max 62.403
_cell_measurement_theta_min 3.022
_cell_volume 1335.82(15)
_computing_cell_refinement 'SAINT V8.38A (Bruker, 2018)'
_computing_data_collection 'APEX 3 (Bruker, 2018)'
_computing_data_reduction 'SAINT V8.38A (Bruker, 2018)'
_computing_molecular_graphics 'Olex2 1.5 (Dolomanov et al., 2009)'
_computing_publication_material 'Olex2 1.5 (Dolomanov et al., 2009)'
_computing_structure_refinement 'XL  (Sheldrick, 2008)'
_computing_structure_solution 'SHELXT  (Sheldrick, 2015)'
_diffrn_ambient_temperature 110.00
_diffrn_measured_fraction_theta_full 0.996
_diffrn_measured_fraction_theta_max 0.996
_diffrn_measurement_device_type 'Bruker Venture (PHOTON III)'
_diffrn_measurement_method '\f and \w scans'
_diffrn_radiation_type CuK\a
_diffrn_radiation_wavelength 1.54178
_diffrn_reflns_av_R_equivalents 0.0576
_diffrn_reflns_av_unetI/netI 0.0413
_diffrn_reflns_Laue_measured_fraction_full 0.996
_diffrn_reflns_Laue_measured_fraction_max 0.996
_diffrn_reflns_limit_h_max 33
_diffrn_reflns_limit_h_min -33
_diffrn_reflns_limit_k_max 8
_diffrn_reflns_limit_k_min -8
_diffrn_reflns_limit_l_max 6
_diffrn_reflns_limit_l_min -6
_diffrn_reflns_number 13669
_diffrn_reflns_point_group_measured_fraction_full 0.979
_diffrn_reflns_point_group_measured_fraction_max 0.978
_diffrn_reflns_theta_full 62.574
_diffrn_reflns_theta_max 62.574
_diffrn_reflns_theta_min 3.022
_diffrn_source_current 1.0
_diffrn_source_power 0.05
_diffrn_source_voltage 50.0
_diffrn_standards_number 0
_exptl_absorpt_coefficient_mu 1.004
_exptl_absorpt_correction_T_max 0.7522
_exptl_absorpt_correction_T_min 0.6696
_exptl_absorpt_correction_type multi-scan
_exptl_absorpt_process_details
;
SADABS-2016/2 (Bruker,2016/2) was used for absorption correction.
wR2(int) was 0.0895 before and 0.0645 after correction.
The Ratio of minimum to maximum transmission is 0.8902.
The \l/2 correction factor is Not present.
;
_exptl_crystal_colour colourless
_exptl_crystal_colour_primary colourless
_exptl_crystal_density_diffrn 1.443
_exptl_crystal_description plate
_exptl_crystal_F_000 600
_exptl_crystal_recrystallization_method 'Re-crystallisation from solvent: mixture of Hexane and chloroform'
_exptl_crystal_size_max 0.129
_exptl_crystal_size_mid 0.104
_exptl_crystal_size_min 0.008
_refine_diff_density_max 0.165
_refine_diff_density_min -0.154
_refine_diff_density_rms 0.037
_refine_ls_abs_structure_details
;
 Refined as an inversion twin.
;
_refine_ls_abs_structure_Flack 0.3(2)
_refine_ls_extinction_method none
_refine_ls_goodness_of_fit_ref 1.051
_refine_ls_hydrogen_treatment constr
_refine_ls_matrix_type full
_refine_ls_number_parameters 191
_refine_ls_number_reflns 2091
_refine_ls_number_restraints 1
_refine_ls_restrained_S_all 1.051
_refine_ls_R_factor_all 0.0374
_refine_ls_R_factor_gt 0.0334
_refine_ls_shift/su_max 0.000
_refine_ls_shift/su_mean 0.000
_refine_ls_structure_factor_coef Fsqd
_refine_ls_weighting_details 'w=1/[\s^2^(Fo^2^)+(0.0414P)^2^+0.2694P] where P=(Fo^2^+2Fc^2^)/3'
_refine_ls_weighting_scheme calc
_refine_ls_wR_factor_gt 0.0804
_refine_ls_wR_factor_ref 0.0820
_reflns_Friedel_coverage 0.775
_reflns_Friedel_fraction_full 0.958
_reflns_Friedel_fraction_max 0.957
_reflns_number_gt 1940
_reflns_number_total 2091
_reflns_threshold_expression 'I > 2\s(I)'
_cod_data_source_file d3sc04549h2.cif
_cod_data_source_block og388
_cod_depositor_comments 'Adding full bibliography for 1570159--1570162.cif.'
_cod_database_code 1570160
_shelx_shelxl_version_number 2018/3
_shelx_space_group_comment
;
The symmetry employed for this shelxl refinement is uniquely defined
by the following loop, which should always be used as a source of
symmetry information in preference to the above space-group names.
They are only intended as comments.
;
_shelx_estimated_absorpt_t_max 0.992
_shelx_estimated_absorpt_t_min 0.881
_olex2_refinement_description
;
1. Twinned data refinement
 Scales: 0.7(2)
 0.3(2)
2. Fixed Uiso
 At 1.2 times of:
  All C(H) groups, All C(H,H) groups
3.a Ternary CH refined with riding coordinates:
 C4(H4)
3.b Secondary CH2 refined with riding coordinates:
 C3(H3A,H3B)
3.c Aromatic/amide H refined with riding coordinates:
 C6(H6), C7(H7), C9(H9), C10(H10), C12(H12), C13(H13), C14(H14), C15(H15),
 C16(H16)
;
_olex2_submission_special_instructions 'No special instructions were received'

loop_
_space_group_symop_operation_xyz
'x, y, z'
'-x, -y, z+1/2'
'x+1/2, -y+1/2, z'
'-x+1/2, y+1/2, z+1/2'

loop_
_atom_site_label
_atom_site_type_symbol
_atom_site_fract_x
_atom_site_fract_y
_atom_site_fract_z
_atom_site_U_iso_or_equiv
_atom_site_adp_type
_atom_site_occupancy
_atom_site_site_symmetry_order
_atom_site_calc_flag
_atom_site_refinement_flags_posn
_atom_site_refinement_flags_adp
_atom_site_refinement_flags_occupancy
_atom_site_disorder_assembly
_atom_site_disorder_group
F1 F 0.48237(6) 0.9534(2) 0.6871(4) 0.0398(5) Uani 1 1 d . . . . .
F2 F 0.52089(6) 0.7499(3) 0.5165(3) 0.0363(5) Uani 1 1 d . . . . .
O1 O 0.43086(7) 0.5532(3) 0.6549(4) 0.0262(5) Uani 1 1 d . . . . .
O2 O 0.47531(8) 0.6366(3) 0.9393(4) 0.0375(6) Uani 1 1 d . . . . .
O3 O 0.24758(7) 0.5493(3) 0.0656(4) 0.0261(5) Uani 1 1 d . . . . .
C1 C 0.46235(11) 0.6552(4) 0.7525(6) 0.0266(8) Uani 1 1 d . . . . .
C2 C 0.47792(10) 0.7942(4) 0.5865(6) 0.0263(7) Uani 1 1 d . . . . .
C3 C 0.44317(10) 0.7898(4) 0.4055(6) 0.0251(7) Uani 1 1 d . . . . .
H3A H 0.457177 0.815090 0.259176 0.030 Uiso 1 1 calc R U . . .
H3B H 0.418208 0.875115 0.433369 0.030 Uiso 1 1 calc R U . . .
C4 C 0.42582(9) 0.5988(4) 0.4184(5) 0.0226(7) Uani 1 1 d . . . . .
H4 H 0.446321 0.521431 0.328051 0.027 Uiso 1 1 calc R U . . .
C5 C 0.37756(10) 0.5737(4) 0.3437(5) 0.0200(7) Uani 1 1 d . . . . .
C6 C 0.36889(10) 0.4848(4) 0.1461(6) 0.0220(7) Uani 1 1 d . . . . .
H6 H 0.393491 0.431272 0.068145 0.026 Uiso 1 1 calc R U . . .
C7 C 0.32518(10) 0.4730(4) 0.0614(5) 0.0218(7) Uani 1 1 d . . . . .
H7 H 0.319697 0.411533 -0.073470 0.026 Uiso 1 1 calc R U . . .
C8 C 0.28921(9) 0.5518(3) 0.1751(6) 0.0197(6) Uani 1 1 d . . . . .
C9 C 0.29678(10) 0.6380(4) 0.3753(5) 0.0218(7) Uani 1 1 d . . . . .
H9 H 0.271999 0.688988 0.454565 0.026 Uiso 1 1 calc R U . . .
C10 C 0.34082(10) 0.6486(4) 0.4578(5) 0.0218(7) Uani 1 1 d . . . . .
H10 H 0.346168 0.707775 0.594439 0.026 Uiso 1 1 calc R U . . .
C11 C 0.20677(9) 0.5523(3) 0.1833(6) 0.0202(6) Uani 1 1 d . . . . .
C12 C 0.20054(11) 0.4617(3) 0.3807(6) 0.0240(7) Uani 1 1 d . . . . .
H12 H 0.225271 0.400226 0.447594 0.029 Uiso 1 1 calc R U . . .
C13 C 0.15772(10) 0.4619(4) 0.4792(6) 0.0252(7) Uani 1 1 d . . . . .
H13 H 0.153103 0.399525 0.614194 0.030 Uiso 1 1 calc R U . . .
C14 C 0.12167(11) 0.5516(4) 0.3835(6) 0.0281(8) Uani 1 1 d . . . . .
H14 H 0.092494 0.552083 0.452910 0.034 Uiso 1 1 calc R U . . .
C15 C 0.12837(10) 0.6408(4) 0.1858(6) 0.0276(7) Uani 1 1 d . . . . .
H15 H 0.103536 0.701286 0.118497 0.033 Uiso 1 1 calc R U . . .
C16 C 0.17090(11) 0.6427(4) 0.0853(5) 0.0256(7) Uani 1 1 d . . . . .
H16 H 0.175453 0.705305 -0.049577 0.031 Uiso 1 1 calc R U . . .

loop_
_atom_site_aniso_label
_atom_site_aniso_U_11
_atom_site_aniso_U_22
_atom_site_aniso_U_33
_atom_site_aniso_U_23
_atom_site_aniso_U_13
_atom_site_aniso_U_12
F1 0.0381(11) 0.0309(10) 0.0505(13) -0.0121(10) -0.0048(10) -0.0093(7)
F2 0.0207(9) 0.0406(10) 0.0478(13) 0.0028(9) 0.0047(9) -0.0009(8)
O1 0.0242(10) 0.0279(11) 0.0264(12) 0.0040(10) -0.0010(10) -0.0042(8)
O2 0.0351(13) 0.0517(15) 0.0257(14) 0.0014(12) -0.0035(11) -0.0026(10)
O3 0.0198(11) 0.0341(12) 0.0243(12) -0.0016(10) -0.0019(9) -0.0034(8)
C1 0.0195(16) 0.0315(18) 0.029(2) -0.0044(14) 0.0034(14) 0.0002(13)
C2 0.0198(15) 0.0234(16) 0.036(2) -0.0063(14) 0.0019(15) -0.0037(12)
C3 0.0252(16) 0.0226(15) 0.0274(17) 0.0008(14) 0.0031(15) -0.0078(11)
C4 0.0205(14) 0.0221(15) 0.0252(17) 0.0000(14) 0.0029(14) 0.0001(11)
C5 0.0213(16) 0.0150(14) 0.0238(17) 0.0029(12) 0.0027(13) -0.0025(11)
C6 0.0233(15) 0.0173(13) 0.0254(17) -0.0019(14) 0.0066(14) -0.0001(10)
C7 0.0252(16) 0.0191(15) 0.0209(17) -0.0036(12) 0.0039(14) -0.0043(11)
C8 0.0193(15) 0.0156(13) 0.0244(16) 0.0037(13) -0.0013(14) -0.0030(10)
C9 0.0211(15) 0.0184(14) 0.0258(18) -0.0021(13) 0.0037(13) 0.0005(11)
C10 0.0228(15) 0.0185(14) 0.0242(17) -0.0006(13) 0.0004(13) -0.0013(11)
C11 0.0169(14) 0.0172(13) 0.0263(16) -0.0046(14) -0.0015(13) -0.0036(11)
C12 0.0220(16) 0.0184(14) 0.0316(19) 0.0000(14) -0.0030(14) 0.0000(11)
C13 0.0247(16) 0.0234(16) 0.0276(18) -0.0003(13) 0.0012(14) -0.0032(12)
C14 0.0206(16) 0.0249(16) 0.039(2) -0.0082(15) 0.0033(15) -0.0005(12)
C15 0.0223(16) 0.0198(14) 0.041(2) -0.0036(16) -0.0072(15) 0.0039(11)
C16 0.0306(17) 0.0187(15) 0.0274(18) -0.0008(13) -0.0064(14) -0.0038(12)

loop_
_atom_type_symbol
_atom_type_description
_atom_type_scat_dispersion_real
_atom_type_scat_dispersion_imag
_atom_type_scat_source
C C 0.0181 0.0091 'International Tables Vol C Tables 4.2.6.8 and 6.1.1.4'
H H 0.0000 0.0000 'International Tables Vol C Tables 4.2.6.8 and 6.1.1.4'
F F 0.0727 0.0534 'International Tables Vol C Tables 4.2.6.8 and 6.1.1.4'
O O 0.0492 0.0322 'International Tables Vol C Tables 4.2.6.8 and 6.1.1.4'

loop_
_exptl_crystal_face_index_h
_exptl_crystal_face_index_k
_exptl_crystal_face_index_l
_exptl_crystal_face_perp_dist
1.00 0.00 0.00 0.0040
-1.00 0.00 0.00 0.0030
0.00 1.00 0.00 0.0240
0.00 -1.00 0.00 0.0360
1.00 0.00 1.00 0.0630
-1.00 0.00 -1.00 0.0580

loop_
_geom_angle_atom_site_label_1
_geom_angle_atom_site_label_2
_geom_angle_atom_site_label_3
_geom_angle
_geom_angle_site_symmetry_1
_geom_angle_site_symmetry_3
_geom_angle_publ_flag
C1 O1 C4 110.9(2) . . ?
C8 O3 C11 120.8(2) . . ?
O1 C1 C2 108.5(3) . . ?
O2 C1 O1 124.3(3) . . ?
O2 C1 C2 127.2(3) . . ?
F1 C2 F2 105.5(2) . . ?
F1 C2 C1 110.6(3) . . ?
F1 C2 C3 114.3(3) . . ?
F2 C2 C1 107.9(2) . . ?
F2 C2 C3 113.3(3) . . ?
C3 C2 C1 105.1(2) . . ?
C2 C3 H3A 111.4 . . ?
C2 C3 H3B 111.4 . . ?
C2 C3 C4 102.1(2) . . ?
H3A C3 H3B 109.2 . . ?
C4 C3 H3A 111.4 . . ?
C4 C3 H3B 111.4 . . ?
O1 C4 C3 103.7(2) . . ?
O1 C4 H4 109.1 . . ?
O1 C4 C5 110.8(2) . . ?
C3 C4 H4 109.1 . . ?
C5 C4 C3 114.6(2) . . ?
C5 C4 H4 109.1 . . ?
C6 C5 C4 119.4(3) . . ?
C6 C5 C10 118.6(3) . . ?
C10 C5 C4 121.8(3) . . ?
C5 C6 H6 119.4 . . ?
C7 C6 C5 121.1(3) . . ?
C7 C6 H6 119.4 . . ?
C6 C7 H7 120.3 . . ?
C6 C7 C8 119.4(3) . . ?
C8 C7 H7 120.3 . . ?
O3 C8 C7 115.1(3) . . ?
O3 C8 C9 124.0(3) . . ?
C9 C8 C7 120.6(3) . . ?
C8 C9 H9 120.4 . . ?
C10 C9 C8 119.2(3) . . ?
C10 C9 H9 120.4 . . ?
C5 C10 H10 119.5 . . ?
C9 C10 C5 121.1(3) . . ?
C9 C10 H10 119.5 . . ?
C12 C11 O3 122.9(3) . . ?
C16 C11 O3 116.2(3) . . ?
C16 C11 C12 120.8(3) . . ?
C11 C12 H12 120.5 . . ?
C13 C12 C11 119.1(3) . . ?
C13 C12 H12 120.5 . . ?
C12 C13 H13 119.6 . . ?
C14 C13 C12 120.8(3) . . ?
C14 C13 H13 119.6 . . ?
C13 C14 H14 120.3 . . ?
C13 C14 C15 119.5(3) . . ?
C15 C14 H14 120.3 . . ?
C14 C15 H15 119.7 . . ?
C14 C15 C16 120.6(3) . . ?
C16 C15 H15 119.7 . . ?
C11 C16 H16 120.4 . . ?
C15 C16 C11 119.3(3) . . ?
C15 C16 H16 120.4 . . ?

loop_
_geom_bond_atom_site_label_1
_geom_bond_atom_site_label_2
_geom_bond_distance
_geom_bond_site_symmetry_2
_geom_bond_publ_flag
F1 C2 1.358(3) . ?
F2 C2 1.367(3) . ?
O1 C1 1.338(4) . ?
O1 C4 1.473(4) . ?
O2 C1 1.196(4) . ?
O3 C8 1.385(4) . ?
O3 C11 1.388(4) . ?
C1 C2 1.523(5) . ?
C2 C3 1.490(5) . ?
C3 H3A 0.9900 . ?
C3 H3B 0.9900 . ?
C3 C4 1.537(4) . ?
C4 H4 1.0000 . ?
C4 C5 1.493(4) . ?
C5 C6 1.391(5) . ?
C5 C10 1.396(4) . ?
C6 H6 0.9500 . ?
C6 C7 1.379(4) . ?
C7 H7 0.9500 . ?
C7 C8 1.390(4) . ?
C8 C9 1.389(5) . ?
C9 H9 0.9500 . ?
C9 C10 1.383(4) . ?
C10 H10 0.9500 . ?
C11 C12 1.385(5) . ?
C11 C16 1.385(4) . ?
C12 H12 0.9500 . ?
C12 C13 1.385(4) . ?
C13 H13 0.9500 . ?
C13 C14 1.381(5) . ?
C14 H14 0.9500 . ?
C14 C15 1.383(5) . ?
C15 H15 0.9500 . ?
C15 C16 1.383(4) . ?
C16 H16 0.9500 . ?

loop_
_geom_torsion_atom_site_label_1
_geom_torsion_atom_site_label_2
_geom_torsion_atom_site_label_3
_geom_torsion_atom_site_label_4
_geom_torsion
_geom_torsion_site_symmetry_1
_geom_torsion_site_symmetry_2
_geom_torsion_site_symmetry_3
_geom_torsion_site_symmetry_4
_geom_torsion_publ_flag
F1 C2 C3 C4 -148.7(3) . . . . ?
F2 C2 C3 C4 90.3(3) . . . . ?
O1 C1 C2 F1 138.4(3) . . . . ?
O1 C1 C2 F2 -106.6(3) . . . . ?
O1 C1 C2 C3 14.6(3) . . . . ?
O1 C4 C5 C6 -133.1(3) . . . . ?
O1 C4 C5 C10 51.8(3) . . . . ?
O2 C1 C2 F1 -41.5(4) . . . . ?
O2 C1 C2 F2 73.5(4) . . . . ?
O2 C1 C2 C3 -165.3(3) . . . . ?
O3 C8 C9 C10 -172.9(3) . . . . ?
O3 C11 C12 C13 -175.5(3) . . . . ?
O3 C11 C16 C15 175.6(3) . . . . ?
C1 O1 C4 C3 -23.1(3) . . . . ?
C1 O1 C4 C5 -146.6(2) . . . . ?
C1 C2 C3 C4 -27.3(3) . . . . ?
C2 C3 C4 O1 30.4(3) . . . . ?
C2 C3 C4 C5 151.4(3) . . . . ?
C3 C4 C5 C6 109.9(3) . . . . ?
C3 C4 C5 C10 -65.2(4) . . . . ?
C4 O1 C1 O2 -174.3(3) . . . . ?
C4 O1 C1 C2 5.7(3) . . . . ?
C4 C5 C6 C7 -174.0(3) . . . . ?
C4 C5 C10 C9 173.9(3) . . . . ?
C5 C6 C7 C8 0.2(4) . . . . ?
C6 C5 C10 C9 -1.2(4) . . . . ?
C6 C7 C8 O3 173.3(3) . . . . ?
C6 C7 C8 C9 -1.7(4) . . . . ?
C7 C8 C9 C10 1.7(4) . . . . ?
C8 O3 C11 C12 -38.5(4) . . . . ?
C8 O3 C11 C16 145.6(3) . . . . ?
C8 C9 C10 C5 -0.2(4) . . . . ?
C10 C5 C6 C7 1.2(4) . . . . ?
C11 O3 C8 C7 152.8(3) . . . . ?
C11 O3 C8 C9 -32.4(4) . . . . ?
C11 C12 C13 C14 -0.3(4) . . . . ?
C12 C11 C16 C15 -0.5(4) . . . . ?
C12 C13 C14 C15 0.6(4) . . . . ?
C13 C14 C15 C16 -0.9(4) . . . . ?
C14 C15 C16 C11 0.8(4) . . . . ?
C16 C11 C12 C13 0.2(4) . . . . ?

loop_
_twin_individual_id
_twin_individual_mass_fraction_refined
1 0.7(2)
2 0.3(2)
